data_4021188
loop_
_publ_author_name
'Christopher R. Moylan'
'Brian J. McNelis'
'Lawrence C. Nathan'
'Michael A. Marques'
'Eric L. Hermstad'
'Benjamin A. Brichler'

_publ_section_title
;
 Challenging the Auxiliary Donor Effect on Molecular Hyperpolarizability
 in Thiophene-Containing Nonlinear Chromophores: X-ray Crystallographic
 and Optical Measurements on Two New Isomeric Chromophores
;
_journal_name_full 'Journal of Organic Chemistry'
_journal_page_first 8239
_journal_page_last 8243
_journal_paper_doi 10.1021/jo049230c
_journal_volume 69
_journal_year 2004
_chemical_formula_moiety 'C19 H16 N6 S'
_chemical_formula_sum 'C19 H16 N6 S'
_chemical_formula_weight 360.44
_space_group_IT_number 14
_symmetry_cell_setting monoclinic
_symmetry_space_group_name_Hall '-P 2ybc'
_symmetry_space_group_name_H-M 'P 1 21/c 1'
_cell_angle_alpha 90.00
_cell_angle_beta 94.62(2)
_cell_angle_gamma 90.00
_cell_formula_units_Z 4
_cell_length_a 9.1297(12)
_cell_length_b 14.984(2)
_cell_length_c 13.598(2)
_cell_measurement_temperature 295
_cell_volume 1854.2(4)
_diffrn_ambient_temperature 295
_exptl_crystal_density_diffrn 1.291
_cod_depositor_comments
;
The following automatic conversions were performed:
'_symmetry_cell_setting' value 'Monoclinic' changed to 'monoclinic'
according to '/home/saulius/struct/CIF-dictionaries/cif_core.dic'
dictionary named 'cif_core.dic' version 2.4.1 from 2010-06-29.

Automatic conversion script
Id: cif_fix_enum 1527 2010-12-29 10:47:43Z saulius 
;
_cod_original_sg_symbol_H-M 'P 21/c'
_cod_database_code 4021188

loop_
_symmetry_equiv_pos_as_xyz
'x, y, z'
'-x, y+1/2, -z+1/2'
'-x, -y, -z'
'x, -y-1/2, z-1/2'

loop_
_atom_site_aniso_label
_atom_site_aniso_U_11
_atom_site_aniso_U_22
_atom_site_aniso_U_33
_atom_site_aniso_U_23
_atom_site_aniso_U_13
_atom_site_aniso_U_12
S 0.0653(7) 0.0660(7) 0.0624(7) 0.0030(6) 0.0032(5) -0.0076(6)
N1 0.061(2) 0.067(2) 0.067(2) 0.003(2) 0.006(2) -0.006(2)
N2 0.067(2) 0.062(2) 0.057(2) 0.002(2) 0.006(2) -0.009(2)
N3 0.066(2) 0.061(2) 0.106(3) 0.002(2) -0.006(2) -0.006(2)
N4 0.085(3) 0.106(3) 0.114(4) -0.022(3) 0.006(3) -0.029(3)
N5 0.079(3) 0.107(3) 0.127(4) 0.018(3) -0.009(3) 0.004(3)
N6 0.132(4) 0.079(3) 0.092(3) -0.006(2) 0.004(3) -0.002(3)
C1 0.073(3) 0.065(3) 0.056(2) -0.002(2) 0.013(2) -0.017(2)
C2 0.057(3) 0.087(3) 0.091(3) 0.007(3) 0.006(2) -0.014(3)
C3 0.060(3) 0.076(3) 0.098(4) 0.007(3) 0.010(2) -0.007(3)
C4 0.064(3) 0.064(3) 0.062(3) 0.003(2) 0.009(2) -0.007(2)
C5 0.066(3) 0.059(2) 0.051(2) 0.002(2) 0.008(2) -0.003(2)
C6 0.061(3) 0.064(3) 0.057(3) 0.002(2) 0.002(2) -0.007(2)
C7 0.073(3) 0.060(3) 0.067(3) 0.008(2) 0.001(2) 0.004(3)
C8 0.061(3) 0.062(3) 0.068(3) 0.001(2) 0.002(2) -0.001(2)
C9 0.055(3) 0.064(3) 0.086(3) -0.008(2) 0.002(2) 0.000(2)
C10 0.069(3) 0.062(3) 0.068(3) 0.000(2) 0.004(2) 0.002(3)
C11 0.082(4) 0.061(3) 0.130(5) 0.001(3) -0.001(4) -0.005(3)
C12 0.111(6) 0.103(5) 0.143(7) 0.045(5) -0.006(5) -0.013(4)
C13 0.077(4) 0.083(4) 0.130(6) -0.010(4) 0.011(4) -0.013(3)
C14 0.080(4) 0.108(5) 0.162(7) -0.017(5) -0.020(4) -0.003(4)
C15 0.077(3) 0.083(3) 0.055(3) -0.002(2) 0.014(2) -0.006(3)
C16 0.073(3) 0.086(3) 0.067(3) -0.003(2) 0.007(2) -0.014(3)
C17 0.080(3) 0.089(3) 0.060(3) 0.002(3) 0.017(2) -0.003(3)
C18 0.071(3) 0.073(3) 0.080(3) 0.004(2) 0.008(3) 0.000(3)
C19 0.105(4) 0.069(3) 0.065(3) 0.004(2) 0.017(3) 0.001(3)

loop_
_atom_site_label
_atom_site_type_symbol
_atom_site_fract_x
_atom_site_fract_y
_atom_site_fract_z
_atom_site_U_iso_or_equiv
_atom_site_thermal_displace_type
_atom_site_occupancy
_atom_site_calc_flag
_atom_site_refinement_flags
_atom_site_disorder_group
S S 0.00039(12) 0.02371(7) 0.63450(8) 0.0647(4) Uani 1 d . .
N1 N -0.0363(4) 0.2038(2) 0.6030(3) 0.0649(9) Uani 1 d . .
N2 N 0.1029(4) 0.2025(2) 0.6313(2) 0.0622(9) Uani 1 d . .
N3 N 0.3937(4) 0.5285(2) 0.6668(3) 0.0784(11) Uani 1 d . .
N4 N -0.4184(5) -0.2012(3) 0.5480(3) 0.1016(14) Uani 1 d . .
N5 N 0.2055(5) -0.1567(3) 0.7044(4) 0.1053(15) Uani 1 d . .
N6 N -0.0960(5) -0.3657(3) 0.6275(3) 0.1013(14) Uani 1 d . .
C1 C -0.1539(5) -0.0406(3) 0.6012(3) 0.0645(11) Uani 1 d . .
C2 C -0.2710(5) 0.0112(3) 0.5636(4) 0.0783(13) Uani 1 d . .
C3 C -0.2399(5) 0.1008(3) 0.5626(4) 0.0779(13) Uani 1 d . .
C4 C -0.0958(5) 0.1192(3) 0.5981(3) 0.0630(11) Uani 1 d . .
C5 C 0.1661(5) 0.2868(3) 0.6393(3) 0.0585(10) Uani 1 d . .
C6 C 0.0938(5) 0.3678(3) 0.6218(3) 0.0608(11) Uani 1 d . .
C7 C 0.1671(5) 0.4468(3) 0.6311(3) 0.0670(12) Uani 1 d . .
C8 C 0.3216(5) 0.4497(3) 0.6591(3) 0.0639(11) Uani 1 d . .
C9 C 0.3929(5) 0.3681(3) 0.6792(3) 0.0685(12) Uani 1 d . .
C10 C 0.3164(5) 0.2894(3) 0.6687(3) 0.0666(12) Uani 1 d . .
C11 C 0.3205(7) 0.6139(3) 0.6441(5) 0.091(2) Uani 1 d . .
C12 C 0.3000(9) 0.6338(5) 0.5359(6) 0.120(2) Uani 1 d . .
C13 C 0.5528(6) 0.5329(4) 0.6915(5) 0.096(2) Uani 1 d . .
C14 C 0.5900(7) 0.5365(5) 0.8000(6) 0.118(2) Uani 1 d . .
C15 C -0.1602(5) -0.1363(3) 0.6065(3) 0.0711(12) Uani 1 d . .
C16 C -0.3047(6) -0.1770(3) 0.5732(3) 0.0751(13) Uani 1 d . .
C17 C -0.0549(6) -0.1932(3) 0.6356(3) 0.0759(13) Uani 1 d . .
C18 C 0.0888(6) -0.1693(3) 0.6728(4) 0.0747(13) Uani 1 d . .
C19 C -0.0824(6) -0.2903(3) 0.6309(3) 0.0794(14) Uani 1 d . .
H2 H -0.3913(51) -0.0199(29) 0.5478(31) 0.100(14) Uiso 1 d . .
H3 H -0.3354(36) 0.1549(21) 0.5456(23) 0.052(9) Uiso 1 d . .
H6 H -0.0119(49) 0.3653(27) 0.5988(29) 0.085(14) Uiso 1 d . .
H7 H 0.1235(41) 0.4960(24) 0.6143(26) 0.056(12) Uiso 1 d . .
H9 H 0.4911(47) 0.3651(27) 0.6991(30) 0.081(14) Uiso 1 d . .
H10 H 0.3613(41) 0.2361(26) 0.6832(27) 0.065(12) Uiso 1 d . .
H11A H 0.3834(47) 0.6676(30) 0.6823(31) 0.093(14) Uiso 1 d . .
H11B H 0.2308(56) 0.6137(32) 0.6760(35) 0.099(19) Uiso 1 d . .
H12A H 0.2561(67) 0.6899(43) 0.5236(45) 0.145(25) Uiso 1 d . .
H12B H 0.2516(62) 0.5738(40) 0.5010(40) 0.144(23) Uiso 1 d . .
H12C H 0.4025(65) 0.6348(36) 0.5125(40) 0.124(22) Uiso 1 d . .
H13A H 0.6234(50) 0.4956(28) 0.6410(33) 0.089(14) Uiso 1 d . .
H13B H 0.5977(50) 0.5808(32) 0.6569(33) 0.092(16) Uiso 1 d . .
H14A H 0.5370(90) 0.4634(57) 0.8340(59) 0.241(36) Uiso 1 d . .
H14B H 0.7109(93) 0.5448(51) 0.8084(54) 0.216(34) Uiso 1 d . .
H14C H 0.5294(86) 0.5878(55) 0.8154(58) 0.213(38) Uiso 1 d . .

loop_
_geom_bond_atom_site_label_1
_geom_bond_atom_site_label_2
_geom_bond_distance
_geom_bond_site_symmetry_2
_geom_bond_publ_flag
S C4 1.730(4) . ?
S C1 1.737(4) . ?
N1 N2 1.297(4) . ?
N1 C4 1.379(5) . ?
N2 C5 1.389(5) . ?
N3 C8 1.352(5) . ?
N3 C11 1.465(6) . ?
N3 C13 1.466(6) . ?
N4 C16 1.127(5) . ?
N5 C18 1.132(6) . ?
N6 C19 1.137(6) . ?
C1 C2 1.385(6) . ?
C1 C15 1.437(6) . ?
C2 C3 1.374(6) . ?
C2 H2 1.20(5) . ?
C3 C4 1.391(6) . ?
C3 H3 1.20(3) . ?
C5 C6 1.393(6) . ?
C5 C10 1.399(6) . ?
C6 C7 1.360(6) . ?
C6 H6 0.99(4) . ?
C7 C8 1.431(6) . ?
C7 H7 0.86(3) . ?
C8 C9 1.402(6) . ?
C9 C10 1.372(6) . ?
C9 H9 0.92(4) . ?
C10 H10 0.91(4) . ?
C11 C12 1.499(9) . ?
C11 H11A 1.10(5) . ?
C11 H11B 0.96(5) . ?
C12 H12A 0.94(6) . ?
C12 H12B 1.09(6) . ?
C12 H12C 1.01(6) . ?
C13 C14 1.489(9) . ?
C13 H13A 1.13(5) . ?
C13 H13B 0.97(5) . ?
C14 H14A 1.30(9) . ?
C14 H14B 1.11(8) . ?
C14 H14C 0.98(8) . ?
C15 C17 1.321(6) . ?
C15 C16 1.490(6) . ?
C17 C18 1.414(7) . ?
C17 C19 1.477(7) . ?

loop_
_cod_related_entry_id
_cod_related_entry_database
_cod_related_entry_code
1 ChemSpider 9420376
